data_4107518
loop_
_publ_author_name
'Yoshihiro Yamauchi'
'Masahiro Yuki'
'Yoshiaki Tanabe'
'Yoshihiro Miyake'
'Youichi Inada'
'Sakae Uemura'
'Yoshiaki Nishibayashi'

_publ_contact_author_email ynishiba@sogo.t.u-tokyo.ac.jp
_publ_contact_author_fax +81-3-5841-1175
_publ_contact_author_name 'Yoshiaki Nishibayashi'
_publ_contact_author_phone +81-3-5841-1175
_publ_section_title
;
 Ruthenium-Catalyzed Vinylic Substitution Reactions with Nucleophiles via
 Butatrienylidene Intermediates
;
_journal_name_full 'Journal of the American Chemical Society'
_journal_page_first 2908
_journal_page_last 2909
_journal_paper_doi 10.1021/ja710013y
_journal_volume 130
_journal_year 2008
_chemical_formula_moiety 'C15 H12 O2 '
_chemical_formula_sum 'C15 H12 O2'
_chemical_formula_weight 224.26
_space_group_IT_number 14
_symmetry_cell_setting monoclinic
_symmetry_Int_Tables_number 14
_symmetry_space_group_name_Hall '-P 2ybc'
_symmetry_space_group_name_H-M 'P 1 21/c 1'
_cell_angle_alpha 90.0000
_cell_angle_beta 92.1092(14)
_cell_angle_gamma 90.0000
_cell_formula_units_Z 4
_cell_length_a 13.9616(4)
_cell_length_b 5.5553(2)
_cell_length_c 15.2886(5)
_cell_measurement_reflns_used 6494
_cell_measurement_temperature 173.1
_cell_measurement_theta_max 27.4
_cell_measurement_theta_min 2.7
_cell_volume 1184.99(7)
_computing_cell_refinement PROCESS-AUTO
_computing_data_collection PROCESS-AUTO
_computing_data_reduction CrystalStructure
_computing_publication_material 'CrystalStructure 3.8'
_computing_structure_refinement CRYSTALS
_computing_structure_solution SIR97
_diffrn_detector_area_resol_mean 10.00
_diffrn_measured_fraction_theta_full 0.988
_diffrn_measured_fraction_theta_max 0.991
_diffrn_measurement_device_type 'Rigaku RAXIS-RAPID'
_diffrn_measurement_method \w
_diffrn_radiation_type 'Mo K\a'
_diffrn_radiation_wavelength 0.71069
_diffrn_reflns_av_R_equivalents 0.034
_diffrn_reflns_limit_h_max 18
_diffrn_reflns_limit_h_min -18
_diffrn_reflns_limit_k_max 7
_diffrn_reflns_limit_k_min -7
_diffrn_reflns_limit_l_max 19
_diffrn_reflns_limit_l_min -19
_diffrn_reflns_number 10452
_diffrn_reflns_theta_full 27.50
_diffrn_reflns_theta_max 27.48
_exptl_absorpt_coefficient_mu 0.083
_exptl_absorpt_correction_T_max 0.992
_exptl_absorpt_correction_T_min 0.754
_exptl_absorpt_correction_type multi-scan
_exptl_absorpt_process_details
;
    Higashi, T. (1995). Program for Absorption Correction.
    Rigaku Corporation, Tokyo, Japan.
;
_exptl_crystal_colour colorless
_exptl_crystal_density_diffrn 1.257
_exptl_crystal_description platelet
_exptl_crystal_F_000 472.00
_exptl_crystal_size_max 0.70
_exptl_crystal_size_mid 0.50
_exptl_crystal_size_min 0.10
_refine_diff_density_max 0.27
_refine_diff_density_min -0.24
_refine_ls_extinction_method none
_refine_ls_goodness_of_fit_ref 1.000
_refine_ls_hydrogen_treatment refall
_refine_ls_number_parameters 166
_refine_ls_number_reflns 2692
_refine_ls_R_factor_gt 0.0369
_refine_ls_shift/su_max 0.0000
_refine_ls_structure_factor_coef Fsqd
_refine_ls_weighting_details 'w = 1/[0.0001Fo^2^ + 2.2750\s(Fo^2^)]/(4Fo^2^)'
_refine_ls_weighting_scheme calc
_refine_ls_wR_factor_ref 0.0622
_reflns_number_gt 1898
_reflns_number_total 2693
_reflns_threshold_expression F^2^>2.0\s(F^2^)
_cod_data_source_file ja710013y-file002_2.cif
_cod_data_source_block '_Compound4aa_________________'
_cod_original_formula_sum 'C15 H12 O2 '
_cod_database_code 4107518

loop_
_symmetry_equiv_pos_site_id
_symmetry_equiv_pos_as_xyz
1 +X,+Y,+Z
2 -X,1/2+Y,1/2-Z
3 -X,-Y,-Z
4 +X,1/2-Y,1/2+Z

loop_
_atom_site_label
_atom_site_type_symbol
_atom_site_fract_x
_atom_site_fract_y
_atom_site_fract_z
_atom_site_U_iso_or_equiv
_atom_site_adp_type
_atom_site_occupancy
_atom_site_symmetry_multiplicity
_atom_site_calc_flag
_atom_site_refinement_flags
O(1) O 0.35110(5) 0.54036(13) 0.21086(5) 0.0430(2) Uani 1.00 1 d .
O(2) O 0.36005(5) 1.12207(15) 0.43658(5) 0.0590(2) Uani 1.00 1 d .
C(1) C 0.29162(8) 0.9693(2) 0.06017(8) 0.0540(3) Uani 1.00 1 d .
C(2) C 0.27684(7) 0.8051(2) 0.10687(7) 0.0406(3) Uani 1.00 1 d .
C(3) C 0.26439(7) 0.60990(18) 0.16542(6) 0.0363(2) Uani 1.00 1 d .
C(4) C 0.18612(7) 0.48449(18) 0.18263(6) 0.0357(2) Uani 1.00 1 d .
C(5) C 0.08739(7) 0.51426(17) 0.14928(6) 0.0317(2) Uani 1.00 1 d .
C(6) C 0.05391(8) 0.71338(18) 0.10166(6) 0.0360(2) Uani 1.00 1 d .
C(7) C -0.04107(8) 0.73112(19) 0.07469(6) 0.0395(3) Uani 1.00 1 d .
C(8) C -0.10533(8) 0.5512(2) 0.09435(7) 0.0403(3) Uani 1.00 1 d .
C(9) C -0.07372(8) 0.3546(2) 0.14198(6) 0.0410(3) Uani 1.00 1 d .
C(10) C 0.02135(7) 0.33655(19) 0.16964(6) 0.0371(3) Uani 1.00 1 d .
C(11) C 0.37492(7) 0.67566(19) 0.28185(7) 0.0361(2) Uani 1.00 1 d .
C(12) C 0.32935(7) 0.86552(19) 0.31350(6) 0.0370(2) Uani 1.00 1 d .
C(13) C 0.38073(7) 0.9490(2) 0.39100(7) 0.0414(3) Uani 1.00 1 d .
C(14) C 0.46643(7) 0.7873(2) 0.40806(7) 0.0482(3) Uani 1.00 1 d .
C(15) C 0.46366(7) 0.6074(2) 0.33259(7) 0.0440(3) Uani 1.00 1 d .
H(1) H 0.3035 1.1013 0.0226 0.065 Uiso 1.00 1 c R
H(2) H 0.1959 0.3556 0.2228 0.043 Uiso 1.00 1 c R
H(3) H 0.0972 0.8384 0.0877 0.043 Uiso 1.00 1 c R
H(4) H -0.0626 0.8680 0.0423 0.047 Uiso 1.00 1 c R
H(5) H -0.1706 0.5632 0.0752 0.048 Uiso 1.00 1 c R
H(6) H -0.1175 0.2306 0.1559 0.049 Uiso 1.00 1 c R
H(7) H 0.0420 0.2008 0.2031 0.044 Uiso 1.00 1 c R
H(8) H 0.2722 0.9346 0.2889 0.044 Uiso 1.00 1 c R
H(9) H 0.5241 0.8781 0.4085 0.058 Uiso 1.00 1 c R
H(10) H 0.4616 0.7063 0.4624 0.058 Uiso 1.00 1 c R
H(11) H 0.4598 0.4469 0.3536 0.053 Uiso 1.00 1 c R
H(12) H 0.5185 0.6235 0.2981 0.053 Uiso 1.00 1 c R

loop_
_atom_site_aniso_label
_atom_site_aniso_U_11
_atom_site_aniso_U_22
_atom_site_aniso_U_33
_atom_site_aniso_U_12
_atom_site_aniso_U_13
_atom_site_aniso_U_23
O(1) 0.0390(4) 0.0408(4) 0.0488(4) 0.0086(3) -0.0019(3) -0.0095(3)
O(2) 0.0525(5) 0.0626(5) 0.0615(5) 0.0062(4) -0.0040(4) -0.0249(4)
C(1) 0.0469(7) 0.0565(8) 0.0589(7) -0.0054(6) 0.0077(5) 0.0088(6)
C(2) 0.0358(6) 0.0431(6) 0.0432(6) -0.0007(5) 0.0040(5) -0.0037(5)
C(3) 0.0376(6) 0.0341(6) 0.0374(5) 0.0063(5) 0.0015(4) -0.0073(5)
C(4) 0.0448(6) 0.0273(5) 0.0349(5) 0.0044(4) 0.0022(4) -0.0013(4)
C(5) 0.0385(5) 0.0290(5) 0.0278(4) 0.0008(4) 0.0051(4) -0.0027(4)
C(6) 0.0401(6) 0.0311(5) 0.0369(5) -0.0038(4) 0.0040(4) 0.0009(4)
C(7) 0.0444(6) 0.0368(6) 0.0374(5) 0.0030(5) 0.0028(5) 0.0060(5)
C(8) 0.0363(6) 0.0467(6) 0.0380(5) -0.0009(5) 0.0038(4) -0.0032(5)
C(9) 0.0434(6) 0.0377(6) 0.0426(6) -0.0071(5) 0.0093(5) 0.0007(5)
C(10) 0.0472(6) 0.0298(5) 0.0347(5) 0.0002(5) 0.0074(5) 0.0022(4)
C(11) 0.0332(5) 0.0352(6) 0.0401(5) -0.0016(5) 0.0051(4) -0.0006(5)
C(12) 0.0309(5) 0.0382(6) 0.0421(5) 0.0039(4) 0.0018(4) -0.0011(5)
C(13) 0.0357(6) 0.0444(6) 0.0444(6) -0.0031(5) 0.0053(5) -0.0039(5)
C(14) 0.0368(6) 0.0594(7) 0.0483(6) 0.0020(5) -0.0002(5) -0.0008(6)
C(15) 0.0353(6) 0.0418(6) 0.0546(6) 0.0055(5) -0.0008(5) 0.0010(5)

loop_
_atom_type_symbol
_atom_type_description
_atom_type_scat_dispersion_real
_atom_type_scat_dispersion_imag
_atom_type_scat_source
C C 0.003 0.002
;
International Tables for Crystallography
(1992, Vol. C, Tables 4.2.6.8 and 6.1.1.4)
;
H H 0.000 0.000
;
International Tables for Crystallography
(1992, Vol. C, Table 6.1.1.4)
;
O O 0.011 0.006
;
International Tables for Crystallography
(1992, Vol. C, Tables 4.2.6.8 and 6.1.1.4)
;

loop_
_geom_angle_atom_site_label_1
_geom_angle_atom_site_label_2
_geom_angle_atom_site_label_3
_geom_angle
_geom_angle_publ_flag
C(3) O(1) C(11) 114.82(7) yes
C(1) C(2) C(3) 176.67(10) yes
O(1) C(3) C(2) 113.09(8) yes
O(1) C(3) C(4) 116.77(8) yes
C(2) C(3) C(4) 130.14(9) yes
C(3) C(4) C(5) 130.00(9) yes
C(4) C(5) C(6) 124.42(9) yes
C(4) C(5) C(10) 117.72(8) yes
C(6) C(5) C(10) 117.80(9) yes
C(5) C(6) C(7) 120.87(9) yes
C(6) C(7) C(8) 120.53(9) yes
C(7) C(8) C(9) 119.37(10) yes
C(8) C(9) C(10) 120.34(10) yes
C(5) C(10) C(9) 121.08(9) yes
O(1) C(11) C(12) 128.71(9) yes
O(1) C(11) C(15) 116.93(8) yes
C(12) C(11) C(15) 114.37(9) yes
C(11) C(12) C(13) 108.91(8) yes
O(2) C(13) C(12) 126.80(9) yes
O(2) C(13) C(14) 124.66(9) yes
C(12) C(13) C(14) 108.54(9) yes
C(13) C(14) C(15) 105.13(8) yes
C(11) C(15) C(14) 103.00(8) yes
C(2) C(1) H(1) 180.0 no
C(3) C(4) H(2) 115.0 no
C(5) C(4) H(2) 115.0 no
C(5) C(6) H(3) 119.6 no
C(7) C(6) H(3) 119.6 no
C(6) C(7) H(4) 119.7 no
C(8) C(7) H(4) 119.7 no
C(7) C(8) H(5) 120.3 no
C(9) C(8) H(5) 120.3 no
C(8) C(9) H(6) 119.8 no
C(10) C(9) H(6) 119.8 no
C(5) C(10) H(7) 119.5 no
C(9) C(10) H(7) 119.5 no
C(11) C(12) H(8) 125.5 no
C(13) C(12) H(8) 125.5 no
C(13) C(14) H(9) 110.5 no
C(13) C(14) H(10) 110.5 no
C(15) C(14) H(9) 110.5 no
C(15) C(14) H(10) 110.5 no
H(9) C(14) H(10) 109.5 no
C(11) C(15) H(11) 111.1 no
C(11) C(15) H(12) 111.1 no
C(14) C(15) H(11) 111.1 no
C(14) C(15) H(12) 111.1 no
H(11) C(15) H(12) 109.5 no

loop_
_geom_bond_atom_site_label_1
_geom_bond_atom_site_label_2
_geom_bond_distance
_geom_bond_publ_flag
O(1) C(3) 1.4267(11) yes
O(1) C(11) 1.3516(12) yes
O(2) C(13) 1.2280(13) yes
C(1) C(2) 1.1810(17) yes
C(2) C(3) 1.4210(14) yes
C(3) C(4) 1.3304(13) yes
C(4) C(5) 1.4614(13) yes
C(5) C(6) 1.3954(13) yes
C(5) C(10) 1.3938(14) yes
C(6) C(7) 1.3777(15) yes
C(7) C(8) 1.3836(15) yes
C(8) C(9) 1.3764(15) yes
C(9) C(10) 1.3818(14) yes
C(11) C(12) 1.3319(14) yes
C(11) C(15) 1.4866(14) yes
C(12) C(13) 1.4391(14) yes
C(13) C(14) 1.5113(14) yes
C(14) C(15) 1.5259(15) yes
C(1) H(1) 0.950 no
C(4) H(2) 0.950 no
C(6) H(3) 0.950 no
C(7) H(4) 0.950 no
C(8) H(5) 0.950 no
C(9) H(6) 0.950 no
C(10) H(7) 0.950 no
C(12) H(8) 0.950 no
C(14) H(9) 0.950 no
C(14) H(10) 0.950 no
C(15) H(11) 0.950 no
C(15) H(12) 0.950 no

loop_
_cod_related_entry_id
_cod_related_entry_database
_cod_related_entry_code
1 ChemSpider 30660298
